data_7011552
loop_
_publ_author_name
'Liu, Hong-Ke'
'Sun, Wei-Yin'
'Tang, Wen-Xia'
'Tan, Hai-Yan'
'Zhang, Hua-Xin'
'Tong, Ye-Xiang'
'Yu, Xiao-Lan'
'Kang, Bei-Sheng'

_publ_section_title
;
 Assembly of supermolecular complexes with tripodal ligand titmb and
 tib: a 2D rhombic grid network assembled from 2-connected tib
;
_journal_issue 20
_journal_name_full 'Journal of the Chemical Society, Dalton Transactions'
_journal_page_first 3886
_journal_paper_doi 10.1039/b201446g
_journal_year 2002
_chemical_formula_sum 'C80 H116 Cu2 N24 O24'
_chemical_formula_weight 1925.04
_space_group_IT_number 14
_symmetry_space_group_name_Hall '-P 2ybc'
_symmetry_space_group_name_H-M 'P 1 21/c 1'
_atom_sites_solution_hydrogens geom
_atom_sites_solution_primary direct
_atom_sites_solution_secondary difmap
_audit_creation_method SHELXL-97
_cell_angle_alpha 90.00
_cell_angle_beta 103.72(3)
_cell_angle_gamma 90.00
_cell_formula_units_Z 4
_cell_length_a 10.565(2)
_cell_length_b 12.130(2)
_cell_length_c 17.726(4)
_cell_measurement_temperature 293(2)
_cell_volume 2206.8(8)
_computing_structure_refinement 'SHELXL-97 (Sheldrick, 1997)'
_computing_structure_solution 'SHELXS-97 (Sheldrick, 1990)'
_diffrn_ambient_temperature 293(2)
_diffrn_measured_fraction_theta_full 0.850
_diffrn_measured_fraction_theta_max 0.850
_diffrn_radiation_monochromator graphite
_diffrn_radiation_source 'fine-focus sealed tube'
_diffrn_radiation_type MoK\a
_diffrn_radiation_wavelength 0.71073
_diffrn_reflns_av_R_equivalents 0.0483
_diffrn_reflns_av_sigmaI/netI 0.0860
_diffrn_reflns_limit_h_max 8
_diffrn_reflns_limit_h_min -14
_diffrn_reflns_limit_k_max 16
_diffrn_reflns_limit_k_min -14
_diffrn_reflns_limit_l_max 11
_diffrn_reflns_limit_l_min -24
_diffrn_reflns_number 12735
_diffrn_reflns_theta_full 29.99
_diffrn_reflns_theta_max 29.99
_diffrn_reflns_theta_min 3.93
_exptl_absorpt_coefficient_mu 0.571
_exptl_absorpt_correction_T_max 0.896607
_exptl_absorpt_correction_T_min 1.000000
_exptl_absorpt_correction_type SADABS
_exptl_crystal_colour 'pale blue'
_exptl_crystal_density_diffrn 1.449
_exptl_crystal_density_method 'not measured'
_exptl_crystal_F_000 1014
_exptl_crystal_size_max 0.20
_exptl_crystal_size_mid 0.15
_exptl_crystal_size_min 0.10
_refine_diff_density_max 1.049
_refine_diff_density_min -0.606
_refine_diff_density_rms 0.100
_refine_ls_extinction_coef 0.007(3)
_refine_ls_extinction_expression Fc^*^=kFc[1+0.001xFc^2^\l^3^/sin(2\q)]^-1/4^
_refine_ls_extinction_method SHELXL
_refine_ls_goodness_of_fit_ref 0.993
_refine_ls_hydrogen_treatment mixed
_refine_ls_matrix_type full
_refine_ls_number_parameters 296
_refine_ls_number_reflns 5465
_refine_ls_number_restraints 0
_refine_ls_restrained_S_all 0.993
_refine_ls_R_factor_all 0.1509
_refine_ls_R_factor_gt 0.0810
_refine_ls_shift/su_max 0.000
_refine_ls_shift/su_mean 0.000
_refine_ls_structure_factor_coef Fsqd
_refine_ls_weighting_details 'calc w=1/[\s^2^(Fo^2^)+(0.1579P)^2^+0.0000P] where P=(Fo^2^+2Fc^2^)/3'
_refine_ls_weighting_scheme calc
_refine_ls_wR_factor_gt 0.2218
_refine_ls_wR_factor_ref 0.2686
_reflns_number_gt 2708
_reflns_number_total 5465
_reflns_threshold_expression >2sigma(I)
_cod_data_source_file b201446g.txt
_cod_data_source_block cu
_cod_original_cell_volume 2206.8(7)
_cod_database_code 7011552

loop_
_symmetry_equiv_pos_as_xyz
'x, y, z'
'-x, y+1/2, -z+1/2'
'-x, -y, -z'
'x, -y-1/2, z-1/2'

loop_
_atom_site_label
_atom_site_type_symbol
_atom_site_fract_x
_atom_site_fract_y
_atom_site_fract_z
_atom_site_U_iso_or_equiv
_atom_site_adp_type
_atom_site_occupancy
_atom_site_symmetry_multiplicity
_atom_site_calc_flag
_atom_site_refinement_flags
_atom_site_disorder_assembly
_atom_site_disorder_group
Cu1 Cu 0.0000 0.0000 0.0000 0.0380(3) Uani 1 2 d S . .
N6 N -0.1733(3) 0.0665(3) 0.0016(2) 0.0399(9) Uani 1 1 d . . .
N5 N -0.3470(3) 0.1724(3) -0.0218(2) 0.0415(9) Uani 1 1 d . . .
N3 N -0.9017(4) 0.3585(4) -0.2798(2) 0.0462(10) Uani 1 1 d . . .
N4 N -0.9377(4) 0.4598(3) -0.3850(2) 0.0422(9) Uani 1 1 d . . .
N2 N -0.6103(8) -0.1334(5) -0.2314(4) 0.092(2) Uani 1 1 d . . .
N1 N -0.5941(12) -0.2856(5) -0.1632(5) 0.128(3) Uani 1 1 d . . .
O1 O -0.8829(7) -0.0823(7) -0.3981(4) 0.143(3) Uani 1 1 d . . .
O2W O -1.1166(7) -0.1538(6) -0.4605(5) 0.137(2) Uani 1 1 d . . .
O2 O -1.0663(9) 0.1149(7) -0.3999(5) 0.171(3) Uani 1 1 d . . .
O1W O -1.0613(4) -0.3174(4) -0.4581(3) 0.0704(12) Uani 1 1 d . . .
O3 O -1.2816(13) 0.0123(8) -0.5005(9) 0.250(7) Uani 1 1 d . . .
O4 O -1.4561(12) 0.0204(7) -0.4253(7) 0.208(5) Uani 1 1 d . . .
C16 C -0.5445(4) 0.2032(4) -0.1265(3) 0.0407(11) Uani 1 1 d . . .
C15 C -0.2288(4) 0.1554(4) -0.0347(3) 0.0397(10) Uani 1 1 d . . .
H15A H -0.1904 0.2006 -0.0653 0.048 Uiso 1 1 calc R . .
C14 C -0.5179(5) 0.1106(4) -0.1661(3) 0.0469(12) Uani 1 1 d . . .
H14A H -0.4361 0.0777 -0.1520 0.056 Uiso 1 1 calc R . .
C13 C -0.2596(5) 0.0264(4) 0.0417(3) 0.0466(12) Uani 1 1 d . . .
H13A H -0.2459 -0.0350 0.0740 0.056 Uiso 1 1 calc R . .
C12 C -0.4409(4) 0.2534(4) -0.0603(3) 0.0484(12) Uani 1 1 d . . .
H12A H -0.3959 0.3117 -0.0808 0.058 Uiso 1 1 calc R . .
H12B H -0.4831 0.2860 -0.0226 0.058 Uiso 1 1 calc R . .
C11 C -0.6679(4) 0.2509(4) -0.1473(3) 0.0442(11) Uani 1 1 d . . .
H11A H -0.6866 0.3118 -0.1200 0.053 Uiso 1 1 calc R . .
C10 C -0.3676(4) 0.0899(4) 0.0269(3) 0.0463(11) Uani 1 1 d . . .
H10A H -0.4415 0.0798 0.0460 0.056 Uiso 1 1 calc R . .
C9 C -0.6140(5) 0.0663(4) -0.2275(3) 0.0508(12) Uani 1 1 d . . .
C8 C -0.5842(7) -0.0335(5) -0.2694(4) 0.0718(18) Uani 1 1 d . . .
H8A H -0.6368 -0.0325 -0.3223 0.086 Uiso 1 1 calc R . .
H8B H -0.4933 -0.0320 -0.2714 0.086 Uiso 1 1 calc R . .
C5 C -0.7632(5) 0.2089(4) -0.2084(3) 0.0466(12) Uani 1 1 d . . .
C4 C -0.7337(5) 0.1174(5) -0.2479(3) 0.0537(13) Uani 1 1 d . . .
H4B H -0.7967 0.0896 -0.2894 0.064 Uiso 1 1 calc R . .
C3 C -0.8974(5) 0.2614(5) -0.2291(3) 0.0578(15) Uani 1 1 d . . .
H3A H -0.9605 0.2074 -0.2552 0.069 Uiso 1 1 calc R . .
H3B H -0.9215 0.2835 -0.1818 0.069 Uiso 1 1 calc R . .
C2 C -0.8583(7) 0.4593(6) -0.2582(3) 0.076(2) Uani 1 1 d . . .
H2A H -0.8190 0.4820 -0.2080 0.091 Uiso 1 1 calc R . .
C7 C -0.8821(7) 0.5227(5) -0.3233(3) 0.0662(17) Uani 1 1 d . . .
H7A H -0.8631 0.5974 -0.3250 0.079 Uiso 1 1 calc R . .
C6 C -0.9503(5) 0.3617(4) -0.3569(3) 0.0483(12) Uani 1 1 d . . .
H6A H -0.9882 0.3019 -0.3866 0.058 Uiso 1 1 calc R . .
C2W C -1.1193(9) -0.2474(5) -0.4790(4) 0.081(2) Uani 1 1 d . . .
C1W C -1.2579(8) -0.2672(9) -0.5463(6) 0.123(3) Uani 1 1 d . . .
H1WA H -1.2629 -0.3426 -0.5632 0.184 Uiso 1 1 calc R . .
H1WB H -1.2596 -0.2196 -0.5899 0.184 Uiso 1 1 calc R . .
H1WC H -1.3307 -0.2507 -0.5246 0.184 Uiso 1 1 calc R . .
C18 C -0.7371(12) -0.1717(9) -0.2303(6) 0.127(4) Uani 1 1 d . . .
H18A H -0.8152 -0.1389 -0.2556 0.152 Uiso 1 1 calc R . .
C17 C -0.7258(14) -0.2565(11) -0.1897(8) 0.153(5) Uani 1 1 d . . .
H17A H -0.7950 -0.2953 -0.1785 0.184 Uiso 1 1 calc R . .
C1 C -0.5203(15) -0.2011(9) -0.1904(6) 0.149(5) Uani 1 1 d . . .
H1B H -0.4302 -0.1950 -0.1815 0.179 Uiso 1 1 calc R . .

loop_
_atom_site_aniso_label
_atom_site_aniso_U_11
_atom_site_aniso_U_22
_atom_site_aniso_U_33
_atom_site_aniso_U_23
_atom_site_aniso_U_13
_atom_site_aniso_U_12
Cu1 0.0292(4) 0.0451(5) 0.0346(4) -0.0034(3) -0.0026(3) 0.0046(3)
N6 0.0339(18) 0.043(2) 0.040(2) -0.0001(16) 0.0030(16) 0.0003(16)
N5 0.0333(19) 0.043(2) 0.044(2) -0.0039(16) 0.0023(17) 0.0014(15)
N3 0.042(2) 0.060(3) 0.034(2) 0.0094(18) 0.0030(17) 0.0066(18)
N4 0.042(2) 0.049(2) 0.0311(19) 0.0017(16) -0.0014(17) -0.0018(17)
N2 0.142(6) 0.056(4) 0.081(4) -0.024(3) 0.032(4) -0.011(4)
N1 0.255(11) 0.051(4) 0.100(5) 0.001(3) 0.083(7) 0.029(5)
O1 0.120(5) 0.196(8) 0.096(4) -0.028(5) -0.011(3) -0.035(5)
O2W 0.131(5) 0.092(5) 0.176(7) 0.003(4) 0.009(5) -0.008(4)
O2 0.216(9) 0.161(7) 0.137(7) -0.009(5) 0.045(6) -0.054(6)
O1W 0.057(2) 0.089(3) 0.064(3) -0.009(2) 0.013(2) -0.001(2)
O3 0.240(13) 0.169(10) 0.327(18) 0.060(9) 0.039(12) 0.088(8)
O4 0.243(13) 0.117(7) 0.241(12) 0.033(6) 0.014(9) -0.022(6)
C16 0.035(2) 0.042(2) 0.042(3) 0.0023(19) 0.003(2) -0.0021(18)
C15 0.032(2) 0.045(3) 0.040(2) 0.0031(19) 0.0048(19) -0.0005(18)
C14 0.042(3) 0.051(3) 0.046(3) 0.001(2) 0.006(2) 0.003(2)
C13 0.044(3) 0.049(3) 0.047(3) 0.009(2) 0.011(2) 0.004(2)
C12 0.037(2) 0.043(3) 0.060(3) -0.008(2) 0.001(2) 0.0072(19)
C11 0.042(2) 0.045(3) 0.044(3) 0.006(2) 0.007(2) 0.003(2)
C10 0.036(2) 0.053(3) 0.051(3) 0.002(2) 0.013(2) -0.003(2)
C9 0.060(3) 0.050(3) 0.043(3) -0.002(2) 0.013(2) -0.004(2)
C8 0.088(5) 0.072(4) 0.052(3) -0.017(3) 0.010(3) -0.009(3)
C5 0.042(2) 0.056(3) 0.041(3) 0.018(2) 0.009(2) -0.004(2)
C4 0.050(3) 0.063(3) 0.041(3) 0.005(2) -0.004(2) -0.013(2)
C3 0.045(3) 0.074(4) 0.049(3) 0.024(3) 0.002(2) -0.004(2)
C2 0.111(5) 0.067(4) 0.035(3) -0.003(3) -0.010(3) 0.001(4)
C7 0.091(5) 0.049(3) 0.048(3) -0.006(2) -0.003(3) -0.001(3)
C6 0.042(3) 0.061(3) 0.036(3) 0.006(2) -0.004(2) -0.005(2)
C2W 0.145(7) 0.038(3) 0.085(5) 0.010(3) 0.078(5) 0.025(4)
C1W 0.093(6) 0.154(9) 0.106(7) -0.003(6) -0.004(5) 0.004(6)
C18 0.155(10) 0.076(6) 0.134(9) -0.002(6) 0.004(7) -0.043(6)
C17 0.172(12) 0.099(8) 0.164(11) -0.042(8) -0.011(9) 0.050(8)
C1 0.268(15) 0.103(8) 0.102(8) -0.010(6) 0.096(9) 0.069(9)

loop_
_atom_type_symbol
_atom_type_description
_atom_type_scat_dispersion_real
_atom_type_scat_dispersion_imag
_atom_type_scat_source
C C 0.0033 0.0016 'International Tables Vol C Tables 4.2.6.8 and 6.1.1.4'
H H 0.0000 0.0000 'International Tables Vol C Tables 4.2.6.8 and 6.1.1.4'
N N 0.0061 0.0033 'International Tables Vol C Tables 4.2.6.8 and 6.1.1.4'
O O 0.0106 0.0060 'International Tables Vol C Tables 4.2.6.8 and 6.1.1.4'
Cu Cu 0.3201 1.2651 'International Tables Vol C Tables 4.2.6.8 and 6.1.1.4'

loop_
_geom_angle_atom_site_label_1
_geom_angle_atom_site_label_2
_geom_angle_atom_site_label_3
_geom_angle
_geom_angle_site_symmetry_1
_geom_angle_site_symmetry_3
_geom_angle_publ_flag
N6 Cu1 N6 180.0(3) 3 . ?
N6 Cu1 N4 88.24(15) 3 2_444 ?
N6 Cu1 N4 91.76(15) . 2_444 ?
N6 Cu1 N4 91.76(15) 3 4_666 ?
N6 Cu1 N4 88.24(15) . 4_666 ?
N4 Cu1 N4 180.00(8) 2_444 4_666 ?
C15 N6 C13 105.6(4) . . ?
C15 N6 Cu1 128.5(3) . . ?
C13 N6 Cu1 125.9(3) . . ?
C15 N5 C10 106.7(4) . . ?
C15 N5 C12 126.1(4) . . ?
C10 N5 C12 126.7(4) . . ?
C2 N3 C6 106.8(4) . . ?
C2 N3 C3 126.8(4) . . ?
C6 N3 C3 126.4(4) . . ?
C6 N4 C7 105.7(4) . . ?
C6 N4 Cu1 123.9(3) . 2_454 ?
C7 N4 Cu1 130.4(4) . 2_454 ?
C1 N2 C18 110.1(9) . . ?
C1 N2 C8 125.5(9) . . ?
C18 N2 C8 124.3(8) . . ?
C17 N1 C1 106.3(10) . . ?
C14 C16 C11 119.4(4) . . ?
C14 C16 C12 121.1(4) . . ?
C11 C16 C12 119.5(4) . . ?
N6 C15 N5 111.6(4) . . ?
C16 C14 C9 120.3(4) . . ?
C10 C13 N6 109.4(4) . . ?
N5 C12 C16 112.2(4) . . ?
C5 C11 C16 120.9(5) . . ?
C13 C10 N5 106.5(4) . . ?
C4 C9 C14 118.7(5) . . ?
C4 C9 C8 121.5(5) . . ?
C14 C9 C8 119.7(5) . . ?
N2 C8 C9 111.2(5) . . ?
C4 C5 C11 118.6(5) . . ?
C4 C5 C3 121.5(5) . . ?
C11 C5 C3 119.8(5) . . ?
C9 C4 C5 122.0(5) . . ?
N3 C3 C5 112.0(4) . . ?
N3 C2 C7 107.1(5) . . ?
N4 C7 C2 109.0(5) . . ?
N4 C6 N3 111.4(4) . . ?
O1W C2W O2W 134.3(10) . . ?
O1W C2W C1W 118.0(7) . . ?
O2W C2W C1W 107.2(7) . . ?
C17 C18 N2 108.4(13) . . ?
C18 C17 N1 110.7(15) . . ?
N2 C1 N1 104.4(12) . . ?

loop_
_geom_bond_atom_site_label_1
_geom_bond_atom_site_label_2
_geom_bond_distance
_geom_bond_site_symmetry_2
_geom_bond_publ_flag
Cu1 N6 2.007(4) 3 ?
Cu1 N6 2.007(4) . ?
Cu1 N4 2.047(4) 2_444 ?
Cu1 N4 2.047(4) 4_666 ?
N6 C15 1.319(6) . ?
N6 C13 1.372(6) . ?
N5 C15 1.338(6) . ?
N5 C10 1.373(6) . ?
N5 C12 1.447(6) . ?
N3 C2 1.330(8) . ?
N3 C6 1.341(6) . ?
N3 C3 1.476(6) . ?
N4 C6 1.309(6) . ?
N4 C7 1.349(7) . ?
N4 Cu1 2.047(4) 2_454 ?
N2 C1 1.333(12) . ?
N2 C18 1.422(12) . ?
N2 C8 1.445(9) . ?
N1 C17 1.404(14) . ?
N1 C1 1.439(14) . ?
O2W C2W 1.181(8) . ?
O1W C2W 1.061(7) . ?
C16 C14 1.388(7) . ?
C16 C11 1.393(6) . ?
C16 C12 1.529(6) . ?
C14 C9 1.407(7) . ?
C13 C10 1.350(7) . ?
C11 C5 1.389(7) . ?
C9 C4 1.377(7) . ?
C9 C8 1.493(8) . ?
C5 C4 1.386(8) . ?
C5 C3 1.518(7) . ?
C2 C7 1.361(9) . ?
C2W C1W 1.672(12) . ?
C18 C17 1.245(16) . ?
